data_2242302
loop_
_publ_author_name
'Reuter, Hans'

_publ_section_title
;
 Structural parameters of dimethyl sulfoxide, DMSO, at 100K, based on a
 redetermination by use of high-quality single-crystal X-ray data
;
_journal_coeditor_code WM5409
_journal_issue 10
_journal_name_full 'Acta Crystallographica Section E'
_journal_page_first 1405
_journal_page_last 1408
_journal_paper_doi 10.1107/S2056989017012464
_journal_volume 73
_journal_year 2017
_chemical_formula_iupac 'C2 H6 O S'
_chemical_formula_moiety 'C2 H6 O S'
_chemical_formula_sum 'C2 H6 O S'
_chemical_formula_weight 78.13
_chemical_name_systematic
;
Dimethyl sulfoxide
;
_space_group_crystal_system monoclinic
_space_group_IT_number 14
_space_group_name_Hall '-P 2ybc'
_space_group_name_H-M_alt 'P 1 21/c 1'
_symmetry_space_group_name_Hall '-P 2ybc'
_symmetry_space_group_name_H-M 'P 1 21/c 1'
_atom_sites_solution_hydrogens geom
_audit_creation_method SHELXL-2014/7
_cell_angle_alpha 90
_cell_angle_beta 94.820(2)
_cell_angle_gamma 90
_cell_formula_units_Z 4
_cell_length_a 5.2243(3)
_cell_length_b 6.7414(4)
_cell_length_c 11.2772(6)
_cell_measurement_reflns_used 3349
_cell_measurement_temperature 100(2)
_cell_measurement_theta_max 28.04
_cell_measurement_theta_min 3.52
_cell_volume 395.77(4)
_computing_cell_refinement
;
SAINT (Bruker, 2009)
;
_computing_data_collection
;
APEX2 (Bruker, 2009)
;
_computing_data_reduction
;
SAINT (Bruker, 2009)
;
_computing_molecular_graphics
;
DIAMOND (Brandenburg, 2006) and Mercury (Macrae <i>et al.</i>
(2008)
;
_computing_publication_material
;
SHELXTL (Sheldrick, 2008)
;
_computing_structure_refinement
;
SHELXL2014 (Sheldrick, 2015)
;
_computing_structure_solution
;
SHELXS97 (Sheldrick, 2008)
;
_diffrn_ambient_temperature 100(2)
_diffrn_measured_fraction_theta_full 0.999
_diffrn_measured_fraction_theta_max 0.993
_diffrn_measurement_device_type 'Bruker APEXII CCD'
_diffrn_measurement_method '\f and \w scans'
_diffrn_radiation_type MoK\a
_diffrn_radiation_wavelength 0.71073
_diffrn_reflns_av_R_equivalents 0.0299
_diffrn_reflns_limit_h_max 6
_diffrn_reflns_limit_h_min -6
_diffrn_reflns_limit_k_max 8
_diffrn_reflns_limit_k_min -8
_diffrn_reflns_limit_l_max 14
_diffrn_reflns_limit_l_min -14
_diffrn_reflns_number 5476
_diffrn_reflns_theta_full 25.242
_diffrn_reflns_theta_max 27.947
_diffrn_reflns_theta_min 3.524
_exptl_absorpt_coefficient_mu 0.598
_exptl_absorpt_correction_T_max 0.913
_exptl_absorpt_correction_T_min 0.883
_exptl_absorpt_correction_type multi-scan
_exptl_absorpt_process_details
;
(SADABS; Bruker, 2009)
;
_exptl_crystal_colour colourless
_exptl_crystal_density_diffrn 1.311
_exptl_crystal_description bloc
_exptl_crystal_F_000 168
_exptl_crystal_size_max 0.214
_exptl_crystal_size_mid 0.168
_exptl_crystal_size_min 0.155
_refine_diff_density_max 0.256
_refine_diff_density_min -0.254
_refine_ls_extinction_method none
_refine_ls_goodness_of_fit_ref 1.126
_refine_ls_hydrogen_treatment constr
_refine_ls_matrix_type full
_refine_ls_number_parameters 41
_refine_ls_number_reflns 938
_refine_ls_number_restraints 0
_refine_ls_restrained_S_all 1.126
_refine_ls_R_factor_all 0.0322
_refine_ls_R_factor_gt 0.0242
_refine_ls_shift/su_max 0.000
_refine_ls_shift/su_mean 0.000
_refine_ls_structure_factor_coef Fsqd
_refine_ls_weighting_details 'w=1/[\s^2^(Fo^2^)+(0.0238P)^2^+0.1531P] where P=(Fo^2^+2Fc^2^)/3'
_refine_ls_weighting_scheme calc
_refine_ls_wR_factor_gt 0.0577
_refine_ls_wR_factor_ref 0.0615
_reflns_number_gt 801
_reflns_number_total 938
_reflns_threshold_expression 'I > 2\s(I)'
_cod_data_source_file wm5409sup1.cif
_cod_data_source_block I
_cod_database_code 2242302
_shelx_space_group_comment
;
The symmetry employed for this shelxl refinement is uniquely defined
by the following loop, which should always be used as a source of
symmetry information in preference to the above space-group names.
They are only intended as comments.
;
_shelx_estimated_absorpt_t_min 0.883
_shelx_estimated_absorpt_t_max 0.913

loop_
_space_group_symop_operation_xyz
'x, y, z'
'-x, y+1/2, -z+1/2'
'-x, -y, -z'
'x, -y-1/2, z-1/2'

loop_
_atom_site_type_symbol
_atom_site_label
_atom_site_fract_x
_atom_site_fract_y
_atom_site_fract_z
_atom_site_U_iso_or_equiv
_atom_site_adp_type
_atom_site_calc_flag
_atom_site_occupancy
S S1 0.18232(6) 0.14961(5) 0.19283(3) 0.01776(12) Uani d 1
O O1 -0.10440(18) 0.13580(16) 0.16758(10) 0.0245(3) Uani d 1
C C1 0.3139(3) -0.0633(2) 0.12708(13) 0.0187(3) Uani d 1
H H11 0.2663 -0.1825 0.1698 0.027(3) Uiso calc 1
H H12 0.5015 -0.0518 0.1317 0.027(3) Uiso calc 1
H H13 0.2465 -0.0729 0.0435 0.027(3) Uiso calc 1
C C2 0.2905(3) 0.3307(2) 0.09280(15) 0.0247(3) Uani d 1
H H21 0.2217 0.2994 0.0114 0.033(3) Uiso calc 1
H H22 0.4786 0.3299 0.0972 0.033(3) Uiso calc 1
H H23 0.2305 0.4623 0.1149 0.033(3) Uiso calc 1

loop_
_atom_site_aniso_label
_atom_site_aniso_U_11
_atom_site_aniso_U_22
_atom_site_aniso_U_33
_atom_site_aniso_U_12
_atom_site_aniso_U_13
_atom_site_aniso_U_23
S1 0.01277(18) 0.02359(19) 0.0170(2) -0.00180(13) 0.00161(12) -0.00362(15)
O1 0.0115(5) 0.0353(6) 0.0269(6) -0.0008(4) 0.0030(4) -0.0069(5)
C1 0.0159(6) 0.0194(7) 0.0209(8) 0.0003(5) 0.0030(6) 0.0000(6)
C2 0.0236(7) 0.0198(7) 0.0312(9) -0.0001(6) 0.0042(6) 0.0018(6)

loop_
_atom_type_symbol
_atom_type_description
_atom_type_scat_dispersion_real
_atom_type_scat_dispersion_imag
_atom_type_scat_source
C C 0.0033 0.0016 'International Tables Vol C Tables 4.2.6.8 and 6.1.1.4'
H H 0.0000 0.0000 'International Tables Vol C Tables 4.2.6.8 and 6.1.1.4'
O O 0.0106 0.0060 'International Tables Vol C Tables 4.2.6.8 and 6.1.1.4'
S S 0.1246 0.1234 'International Tables Vol C Tables 4.2.6.8 and 6.1.1.4'

loop_
_geom_angle_atom_site_label_1
_geom_angle_atom_site_label_2
_geom_angle_atom_site_label_3
_geom_angle
_geom_angle_publ_flag
O1 S1 C1 106.54(6) yes
O1 S1 C2 106.60(7) yes
C1 S1 C2 97.73(7) yes
S1 C1 H11 109.5 ?
S1 C1 H12 109.5 ?
H11 C1 H12 109.5 ?
S1 C1 H13 109.5 ?
H11 C1 H13 109.5 ?
H12 C1 H13 109.5 ?
S1 C2 H21 109.5 ?
S1 C2 H22 109.5 ?
H21 C2 H22 109.5 ?
S1 C2 H23 109.5 ?
H21 C2 H23 109.5 ?
H22 C2 H23 109.5 ?

loop_
_geom_bond_atom_site_label_1
_geom_bond_atom_site_label_2
_geom_bond_distance
_geom_bond_publ_flag
S1 O1 1.5040(10) yes
S1 C1 1.7801(14) yes
S1 C2 1.7861(15) yes
C1 H11 0.9800 ?
C1 H12 0.9800 ?
C1 H13 0.9800 ?
C2 H21 0.9800 ?
C2 H22 0.9800 ?
C2 H23 0.9800 ?

loop_
_geom_hbond_atom_site_label_D
_geom_hbond_atom_site_label_H
_geom_hbond_atom_site_label_A
_geom_hbond_site_symmetry_A
_geom_hbond_distance_DH
_geom_hbond_distance_HA
_geom_hbond_distance_DA
_geom_hbond_angle_DHA
C1 H11 O1 2_545 0.98 2.42 3.3318(18) 155.3
C1 H12 O1 1_655 0.98 2.42 3.3184(17) 152.0
C1 H13 O1 3 0.98 2.47 3.4450(19) 173.0
C2 H22 O1 1_655 0.98 2.61 3.4618(18) 145.8

_cod_database_fobs_code 2242302
